data_7052756
loop_
_publ_author_name
'Rosenberg, Marianne Lenes'
'Langseth, Eirin'
'Krivokapic, Alexander'
'Gupta, Nalinava Sen'
'Tilset, Mats'

_publ_section_title
;
 Investigation of ligand steric effects on a highly cis-selective Rh(i)
 cyclopropanation catalyst
;
_journal_issue 10
_journal_name_full 'New Journal of Chemistry'
_journal_page_first 2306
_journal_paper_doi 10.1039/c1nj20343f
_journal_volume 35
_journal_year 2011
_chemical_formula_moiety 'C24 H27 Cl N3 O Rh, C H2 Cl2'
_chemical_formula_sum 'C25 H29 Cl3 N3 O Rh'
_chemical_formula_weight 596.79
_space_group_IT_number 14
_symmetry_cell_setting monoclinic
_symmetry_space_group_name_Hall '-P 2yn'
_symmetry_space_group_name_H-M 'P 1 21/n 1'
_atom_sites_solution_hydrogens geom
_atom_sites_solution_primary direct
_cell_angle_alpha 90
_cell_angle_beta 100.9510(10)
_cell_angle_gamma 90
_cell_formula_units_Z 4
_cell_length_a 11.1361(8)
_cell_length_b 14.0517(11)
_cell_length_c 17.3518(13)
_cell_measurement_reflns_used 6725
_cell_measurement_temperature 105
_cell_measurement_theta_max 27.81
_cell_measurement_theta_min 2.36
_cell_volume 2665.8(3)
_computing_cell_refinement 'Apex2 (Bruker AXS, 2006)'
_computing_data_collection 'Apex2 (Bruker AXS, 2006)'
_computing_data_reduction 'Apex2 (Bruker AXS, 2006)'
_computing_molecular_graphics 'CAMERON (Watkin et al., 1996)'
_computing_publication_material 'CRYSTALS (Betteridge et al., 2003)'
_computing_structure_refinement 'CRYSTALS (Betteridge et al., 2003)'
_computing_structure_solution 'SIR92 (Altomare et al., 1994)'
_diffrn_ambient_temperature 105
_diffrn_measured_fraction_theta_full 0.995
_diffrn_measured_fraction_theta_max 0.910
_diffrn_measurement_device 'Bruker Kappa Apex2'
_diffrn_measurement_device_type Area
_diffrn_measurement_method \w
_diffrn_radiation_monochromator graphite
_diffrn_radiation_type 'Mo K\a'
_diffrn_radiation_wavelength 0.71073
_diffrn_reflns_av_R_equivalents 0.038
_diffrn_reflns_limit_h_max 14
_diffrn_reflns_limit_h_min -14
_diffrn_reflns_limit_k_max 18
_diffrn_reflns_limit_k_min -18
_diffrn_reflns_limit_l_max 22
_diffrn_reflns_limit_l_min -22
_diffrn_reflns_number 23563
_diffrn_reflns_theta_full 25.647
_diffrn_reflns_theta_max 28.817
_diffrn_reflns_theta_min 1.879
_diffrn_standards_decay_% none
_diffrn_standards_interval_count none
_diffrn_standards_interval_time none
_diffrn_standards_number 0
_exptl_absorpt_coefficient_mu 0.963
_exptl_absorpt_correction_T_max 0.89
_exptl_absorpt_correction_T_min 0.87
_exptl_absorpt_correction_type multi-scan
_exptl_absorpt_process_details 'DENZO/SCALEPACK (Otwinowski & Minor, 1997)'
_exptl_crystal_colour red
_exptl_crystal_density_diffrn 1.487
_exptl_crystal_density_method 'not measured'
_exptl_crystal_description block
_exptl_crystal_F_000 1216
_exptl_crystal_size_max 0.16
_exptl_crystal_size_mid 0.14
_exptl_crystal_size_min 0.12
_refine_diff_density_max 0.47
_refine_diff_density_min -0.42
_refine_ls_extinction_method None
_refine_ls_goodness_of_fit_ref 1.1229
_refine_ls_hydrogen_treatment constr
_refine_ls_matrix_type full
_refine_ls_number_parameters 298
_refine_ls_number_reflns 4788
_refine_ls_number_restraints 0
_refine_ls_R_factor_all 0.0359
_refine_ls_R_factor_gt 0.0268
_refine_ls_shift/su_max 0.000733
_refine_ls_structure_factor_coef F
_refine_ls_weighting_details
;
Method, part 1, Chebychev polynomial, (Watkin, 1994, Prince, 1982)
[weight] = 1.0/[A~0~*T~0~(x)+A~1~*T~1~(x) ... +A~n-1~]*T~n-1~(x)]
where A~i~ are the Chebychev coefficients listed below and x= Fcalc/Fmax
Method = Robust Weighting (Prince, 1982)
W = [weight] * [1-(deltaF/6*sigmaF)^2^]^2^
A~i~ are:
0.117 0.309E-01 0.106E-01
;
_refine_ls_weighting_scheme calc
_refine_ls_wR_factor_all 0.0374
_refine_ls_wR_factor_gt 0.0270
_refine_ls_wR_factor_ref 0.0262
_reflns_limit_h_max 14
_reflns_limit_h_min -14
_reflns_limit_k_max 18
_reflns_limit_k_min 0
_reflns_limit_l_max 22
_reflns_limit_l_min 0
_reflns_number_gt 5031
_reflns_number_total 6344
_reflns_threshold_expression I>2.0\s(I)
_oxford_diffrn_Wilson_B_factor 1.29
_oxford_diffrn_Wilson_scale 137.00
_oxford_refine_ls_r_factor_ref 0.0255
_oxford_refine_ls_scale 0.09369(7)
_oxford_reflns_number_all 6320
_oxford_reflns_threshold_expression_ref I>3.0\s(I)
_cod_data_source_file c1nj20343f.txt
_cod_data_source_block 1
_cod_depositor_comments
;
The following automatic conversions were performed:

'_symmetry_cell_setting' value 'Monoclinic' changed to 'monoclinic'
according to /home/saulius/struct/CIF-dictionaries/cif_core.dic
dictionary named 'cif_core.dic' version 2.4.1 from 2010-06-29.

Automatic conversion script
Id: cif_fix_values 1715 2011-07-08 13:25:40Z adriana 
;
_cod_original_sg_symbol_H-M 'P 1 21/n 1 '
_cod_original_formula_sum 'C25 H29 Cl3 N3 O1 Rh1'
_cod_database_code 7052756

loop_
_symmetry_equiv_pos_as_xyz
x,y,z
-x,-y,-z
-x+1/2,y+1/2,-z+1/2
x+1/2,-y+1/2,z+1/2

loop_
_atom_site_label
_atom_site_type_symbol
_atom_site_fract_x
_atom_site_fract_y
_atom_site_fract_z
_atom_site_U_iso_or_equiv
_atom_site_occupancy
_atom_site_adp_type
_atom_site_refinement_flags_posn
Rh1 Rh 0.441131(14) 0.755714(11) 0.478721(8) 0.0131 1.0000 Uani .
Cl1 Cl 0.59535(5) 0.77827(4) 0.59097(3) 0.0204 1.0000 Uani .
Cl2 Cl 0.14212(8) 0.99370(8) 0.47093(7) 0.0722 1.0000 Uani .
Cl3 Cl 0.25883(9) 0.98645(6) 0.33469(5) 0.0562 1.0000 Uani .
N1 N 0.31227(15) 0.70260(12) 0.54443(10) 0.0137 1.0000 Uani .
N2 N 0.19593(16) 0.70148(13) 0.42339(10) 0.0156 1.0000 Uani .
N3 N 0.26651(16) 0.72725(13) 0.31801(10) 0.0179 1.0000 Uani .
C1 C 0.30052(18) 0.73059(14) 0.39683(11) 0.0151 1.0000 Uani .
C2 C 0.10199(19) 0.67893(16) 0.36012(12) 0.0197 1.0000 Uani .
C3 C 0.1463(2) 0.69600(17) 0.29508(13) 0.0217 1.0000 Uani .
C4 C 0.3458(2) 0.75085(19) 0.26243(12) 0.0247 1.0000 Uani .
C5 C 0.20426(18) 0.68968(14) 0.50400(11) 0.0142 1.0000 Uani .
C6 C 0.08859(19) 0.66899(16) 0.53177(12) 0.0180 1.0000 Uani .
C7 C -0.0127(2) 0.72615(17) 0.50310(13) 0.0231 1.0000 Uani .
C8 C -0.1225(2) 0.71113(19) 0.52815(14) 0.0271 1.0000 Uani .
C9 C -0.1311(2) 0.63898(19) 0.58109(15) 0.0289 1.0000 Uani .
C10 C -0.0306(2) 0.58330(17) 0.61068(14) 0.0261 1.0000 Uani .
C11 C 0.0798(2) 0.59827(16) 0.58646(13) 0.0209 1.0000 Uani .
C12 C 0.33619(18) 0.68816(14) 0.62850(11) 0.0134 1.0000 Uani .
C13 C 0.29327(18) 0.75322(15) 0.67824(11) 0.0161 1.0000 Uani .
C14 C 0.3140(2) 0.73157(16) 0.75839(12) 0.0207 1.0000 Uani .
C15 C 0.3776(2) 0.65098(16) 0.78781(12) 0.0212 1.0000 Uani .
C16 C 0.4260(2) 0.59107(15) 0.73763(12) 0.0195 1.0000 Uani .
C17 C 0.40637(18) 0.60853(14) 0.65702(12) 0.0152 1.0000 Uani .
C18 C 0.2316(2) 0.84599(15) 0.64906(14) 0.0215 1.0000 Uani .
C19 C 0.3170(2) 0.92973(17) 0.67668(17) 0.0329 1.0000 Uani .
C20 C 0.1086(2) 0.85734(18) 0.67500(15) 0.0293 1.0000 Uani .
C21 C 0.4566(2) 0.54116(15) 0.60238(12) 0.0180 1.0000 Uani .
C22 C 0.5827(2) 0.50243(17) 0.63879(14) 0.0250 1.0000 Uani .
C23 C 0.3671(2) 0.45976(17) 0.57543(15) 0.0262 1.0000 Uani .
C24 C 0.5394(2) 0.80275(16) 0.41517(13) 0.0217 1.0000 Uani .
C25 C 0.2829(3) 0.99518(19) 0.43744(16) 0.0347 1.0000 Uani .
O1 O 0.60441(17) 0.83224(15) 0.37733(11) 0.0377 1.0000 Uani .
H21 H 0.0241 0.6569 0.3648 0.0239 1.0000 Uiso R
H31 H 0.1072 0.6895 0.2426 0.0263 1.0000 Uiso R
H42 H 0.3032 0.7332 0.2111 0.0400 1.0000 Uiso R
H41 H 0.3633 0.8183 0.2644 0.0402 1.0000 Uiso R
H43 H 0.4209 0.7147 0.2764 0.0403 1.0000 Uiso R
H71 H -0.0055 0.7759 0.4669 0.0281 1.0000 Uiso R
H81 H -0.1910 0.7500 0.5091 0.0335 1.0000 Uiso R
H91 H -0.2062 0.6274 0.5968 0.0354 1.0000 Uiso R
H101 H -0.0370 0.5350 0.6474 0.0319 1.0000 Uiso R
H111 H 0.1485 0.5611 0.6064 0.0259 1.0000 Uiso R
H141 H 0.2842 0.7732 0.7932 0.0251 1.0000 Uiso R
H151 H 0.3878 0.6364 0.8417 0.0252 1.0000 Uiso R
H161 H 0.4717 0.5383 0.7583 0.0244 1.0000 Uiso R
H181 H 0.2179 0.8461 0.5912 0.0265 1.0000 Uiso R
H191 H 0.2799 0.9883 0.6553 0.0494 1.0000 Uiso R
H193 H 0.3339 0.9324 0.7339 0.0498 1.0000 Uiso R
H192 H 0.3938 0.9207 0.6590 0.0497 1.0000 Uiso R
H201 H 0.0656 0.9115 0.6495 0.0447 1.0000 Uiso R
H203 H 0.1228 0.8675 0.7311 0.0446 1.0000 Uiso R
H202 H 0.0575 0.8019 0.6627 0.0450 1.0000 Uiso R
H211 H 0.4673 0.5791 0.5559 0.0221 1.0000 Uiso R
H221 H 0.6163 0.4700 0.5983 0.0380 1.0000 Uiso R
H223 H 0.6349 0.5553 0.6598 0.0382 1.0000 Uiso R
H222 H 0.5761 0.4574 0.6812 0.0381 1.0000 Uiso R
H231 H 0.4016 0.4153 0.5432 0.0393 1.0000 Uiso R
H233 H 0.3488 0.4251 0.6202 0.0393 1.0000 Uiso R
H232 H 0.2920 0.4830 0.5451 0.0398 1.0000 Uiso R
H251 H 0.3227 1.0559 0.4529 0.0402 1.0000 Uiso R
H252 H 0.3311 0.9407 0.4602 0.0405 1.0000 Uiso R

loop_
_atom_site_aniso_label
_atom_site_aniso_U_11
_atom_site_aniso_U_22
_atom_site_aniso_U_33
_atom_site_aniso_U_23
_atom_site_aniso_U_13
_atom_site_aniso_U_12
Rh1 0.01254(7) 0.01612(7) 0.01074(7) 0.00119(6) 0.00279(5) 0.00020(6)
Cl1 0.0161(2) 0.0305(3) 0.0141(2) -0.00081(19) 0.00153(18) -0.00387(19)
Cl2 0.0407(5) 0.0917(7) 0.0842(7) 0.0506(6) 0.0120(4) 0.0153(5)
Cl3 0.0851(6) 0.0378(4) 0.0364(4) -0.0058(3) -0.0115(4) 0.0020(4)
N1 0.0135(8) 0.0157(8) 0.0118(8) 0.0010(6) 0.0026(6) 0.0011(6)
N2 0.0135(8) 0.0209(8) 0.0120(8) 0.0020(7) 0.0011(6) 0.0008(7)
N3 0.0193(9) 0.0219(9) 0.0123(8) 0.0029(7) 0.0024(7) 0.0010(7)
C1 0.0163(9) 0.0162(9) 0.0134(9) 0.0032(7) 0.0039(7) 0.0014(7)
C2 0.0151(10) 0.0270(11) 0.0160(10) -0.0008(8) 0.0007(8) -0.0024(8)
C3 0.0194(11) 0.0292(11) 0.0151(10) -0.0005(8) 0.0000(8) -0.0013(9)
C4 0.0254(11) 0.0363(12) 0.0132(9) 0.0011(9) 0.0060(8) -0.0037(10)
C5 0.0160(10) 0.0143(9) 0.0136(9) 0.0010(7) 0.0058(7) 0.0005(7)
C6 0.0151(10) 0.0233(10) 0.0163(10) -0.0041(8) 0.0049(8) -0.0019(8)
C7 0.0171(10) 0.0320(12) 0.0196(10) -0.0008(9) 0.0016(8) 0.0029(9)
C8 0.0168(11) 0.0397(13) 0.0239(11) -0.0073(10) 0.0019(9) 0.0012(9)
C9 0.0196(11) 0.0401(14) 0.0297(13) -0.0123(11) 0.0117(10) -0.0087(10)
C10 0.0300(13) 0.0245(11) 0.0265(12) -0.0030(9) 0.0124(10) -0.0091(9)
C11 0.0210(11) 0.0217(10) 0.0214(11) -0.0020(8) 0.0077(9) -0.0015(8)
C12 0.0125(9) 0.0160(9) 0.0124(9) 0.0015(7) 0.0039(7) -0.0018(7)
C13 0.0168(9) 0.0159(9) 0.0164(9) -0.0015(8) 0.0049(7) -0.0021(8)
C14 0.0240(11) 0.0238(11) 0.0153(10) -0.0047(8) 0.0064(8) -0.0042(8)
C15 0.0273(12) 0.0239(11) 0.0117(9) 0.0008(8) 0.0022(8) -0.0062(9)
C16 0.0240(11) 0.0178(10) 0.0157(10) 0.0056(8) 0.0015(8) -0.0020(8)
C17 0.0156(10) 0.0150(9) 0.0148(9) 0.0002(7) 0.0023(7) -0.0027(7)
C18 0.0248(11) 0.0170(10) 0.0234(11) -0.0023(8) 0.0059(9) 0.0038(8)
C19 0.0333(14) 0.0191(11) 0.0455(16) -0.0018(10) 0.0055(12) -0.0001(10)
C20 0.0260(13) 0.0312(12) 0.0307(13) -0.0090(10) 0.0056(10) 0.0087(10)
C21 0.0211(11) 0.0155(9) 0.0174(10) 0.0013(8) 0.0035(8) 0.0032(8)
C22 0.0236(12) 0.0239(11) 0.0270(11) 0.0006(9) 0.0036(9) 0.0048(9)
C23 0.0270(12) 0.0228(11) 0.0291(12) -0.0093(9) 0.0058(10) 0.0017(9)
C24 0.0202(11) 0.0261(11) 0.0175(10) -0.0001(9) 0.0003(8) -0.0034(9)
C25 0.0363(14) 0.0289(13) 0.0346(14) 0.0035(11) -0.0041(11) -0.0031(11)
O1 0.0308(10) 0.0565(12) 0.0280(9) 0.0053(9) 0.0115(8) -0.0155(9)

loop_
_atom_type_symbol
_atom_type_scat_dispersion_real
_atom_type_scat_dispersion_imag
_atom_type_scat_Cromer_Mann_a1
_atom_type_scat_Cromer_Mann_b1
_atom_type_scat_Cromer_Mann_a2
_atom_type_scat_Cromer_Mann_b2
_atom_type_scat_Cromer_Mann_a3
_atom_type_scat_Cromer_Mann_b3
_atom_type_scat_Cromer_Mann_a4
_atom_type_scat_Cromer_Mann_b4
_atom_type_scat_Cromer_Mann_c
_atom_type_scat_source
C 0.0033 0.0016 2.3100 20.8439 1.0200 10.2075 1.5886 0.5687 0.8650 51.6512 0.2156 'International Tables Vol C 4.2.6.8 and 6.1.1.4'
H 0.0000 0.0000 0.4930 10.5109 0.3229 26.1257 0.1402 3.1424 0.0408 57.7998 0.0030 'International Tables Vol C 4.2.6.8 and 6.1.1.4'
N 0.0061 0.0033 12.2126 0.0057 3.1322 9.8933 2.0125 28.9975 1.1663 0.5826 -11.5290 'International Tables Vol C 4.2.6.8 and 6.1.1.4'
O 0.0106 0.0060 3.0485 13.2771 2.2868 5.7011 1.5463 0.3239 0.8670 32.9089 0.2508 'International Tables Vol C 4.2.6.8 and 6.1.1.4'
Cl 0.1484 0.1585 11.4604 0.0104 7.1964 1.1662 6.2556 18.5194 1.6455 47.7784 -9.5574 'International Tables Vol C 4.2.6.8 and 6.1.1.4'
Rh -1.1178 0.9187 19.2957 0.7515 14.3501 8.2176 4.7343 25.8749 1.2892 98.6062 5.3280 'International Tables Vol C 4.2.6.8 and 6.1.1.4'

loop_
_geom_angle_atom_site_label_1
_geom_angle_atom_site_label_2
_geom_angle_atom_site_label_3
_geom_angle
_geom_angle_publ_flag
Cl1 Rh1 N1 93.67(5) yes
Cl1 Rh1 C1 171.88(6) yes
N1 Rh1 C1 78.22(7) yes
Cl1 Rh1 C24 91.38(7) yes
N1 Rh1 C24 174.74(8) yes
C1 Rh1 C24 96.74(9) yes
Rh1 N1 C5 114.40(13) yes
Rh1 N1 C12 125.11(12) yes
C5 N1 C12 120.31(17) yes
C1 N2 C2 110.73(17) yes
C1 N2 C5 117.80(17) yes
C2 N2 C5 131.05(18) yes
C1 N3 C3 111.71(17) yes
C1 N3 C4 124.88(18) yes
C3 N3 C4 123.40(18) yes
N2 C1 N3 103.52(17) yes
N2 C1 Rh1 114.91(14) yes
N3 C1 Rh1 141.49(15) yes
N2 C2 C3 106.30(19) yes
N2 C2 H21 124.8 no
C3 C2 H21 128.9 no
N3 C3 C2 107.72(19) yes
N3 C3 H31 123.6 no
C2 C3 H31 128.7 no
N3 C4 H42 107.5 no
N3 C4 H41 109.9 no
H42 C4 H41 110.3 no
N3 C4 H43 108.5 no
H42 C4 H43 110.3 no
H41 C4 H43 110.2 no
N2 C5 N1 114.08(17) yes
N2 C5 C6 116.85(17) yes
N1 C5 C6 128.99(18) yes
C5 C6 C7 117.57(19) yes
C5 C6 C11 122.57(19) yes
C7 C6 C11 119.8(2) yes
C6 C7 C8 120.0(2) yes
C6 C7 H71 119.5 no
C8 C7 H71 120.5 no
C7 C8 C9 119.7(2) yes
C7 C8 H81 120.2 no
C9 C8 H81 120.1 no
C8 C9 C10 120.5(2) yes
C8 C9 H91 119.8 no
C10 C9 H91 119.7 no
C9 C10 C11 120.2(2) yes
C9 C10 H101 119.9 no
C11 C10 H101 119.9 no
C6 C11 C10 119.7(2) yes
C6 C11 H111 119.6 no
C10 C11 H111 120.7 no
N1 C12 C13 120.69(17) yes
N1 C12 C17 116.87(17) yes
C13 C12 C17 122.42(18) yes
C12 C13 C14 117.31(19) yes
C12 C13 C18 122.77(18) yes
C14 C13 C18 119.86(19) yes
C13 C14 C15 121.5(2) yes
C13 C14 H141 119.3 no
C15 C14 H141 119.3 no
C14 C15 C16 119.81(19) yes
C14 C15 H151 120.1 no
C16 C15 H151 120.0 no
C15 C16 C17 121.0(2) yes
C15 C16 H161 119.2 no
C17 C16 H161 119.8 no
C12 C17 C16 117.73(19) yes
C12 C17 C21 121.61(18) yes
C16 C17 C21 120.63(19) yes
C13 C18 C19 109.96(19) yes
C13 C18 C20 111.47(19) yes
C19 C18 C20 111.42(19) yes
C13 C18 H181 108.3 no
C19 C18 H181 106.5 no
C20 C18 H181 109.0 no
C18 C19 H191 109.9 no
C18 C19 H193 109.7 no
H191 C19 H193 110.2 no
C18 C19 H192 109.5 no
H191 C19 H192 109.2 no
H193 C19 H192 108.4 no
C18 C20 H201 110.0 no
C18 C20 H203 109.1 no
H201 C20 H203 108.6 no
C18 C20 H202 112.0 no
H201 C20 H202 108.4 no
H203 C20 H202 108.5 no
C17 C21 C22 112.49(18) yes
C17 C21 C23 111.13(18) yes
C22 C21 C23 110.76(18) yes
C17 C21 H211 106.7 no
C22 C21 H211 106.6 no
C23 C21 H211 108.9 no
C21 C22 H221 108.6 no
C21 C22 H223 108.7 no
H221 C22 H223 110.2 no
C21 C22 H222 110.2 no
H221 C22 H222 109.6 no
H223 C22 H222 109.6 no
C21 C23 H231 110.7 no
C21 C23 H233 110.7 no
H231 C23 H233 107.8 no
C21 C23 H232 111.3 no
H231 C23 H232 107.7 no
H233 C23 H232 108.5 no
Rh1 C24 O1 177.7(2) yes
Cl2 C25 Cl3 110.97(15) yes
Cl2 C25 H251 107.6 no
Cl3 C25 H251 108.4 no
Cl2 C25 H252 108.1 no
Cl3 C25 H252 108.8 no
H251 C25 H252 112.9 no

loop_
_geom_bond_atom_site_label_1
_geom_bond_atom_site_label_2
_geom_bond_distance
_geom_bond_publ_flag
Rh1 Cl1 2.3606(5) yes
Rh1 N1 2.1302(17) yes
Rh1 C1 1.937(2) yes
Rh1 C24 1.819(2) yes
Cl2 C25 1.773(3) yes
Cl3 C25 1.756(3) yes
N1 C5 1.285(3) yes
N1 C12 1.447(2) yes
N2 C1 1.393(3) yes
N2 C2 1.401(3) yes
N2 C5 1.394(2) yes
N3 C1 1.349(2) yes
N3 C3 1.393(3) yes
N3 C4 1.464(3) yes
C2 C3 1.336(3) yes
C2 H21 0.939 no
C3 H31 0.936 no
C4 H42 0.959 no
C4 H41 0.967 no
C4 H43 0.970 no
C5 C6 1.487(3) yes
C6 C7 1.397(3) yes
C6 C11 1.390(3) yes
C7 C8 1.389(3) yes
C7 H71 0.953 no
C8 C9 1.384(4) yes
C8 H81 0.945 no
C9 C10 1.382(4) yes
C9 H91 0.941 no
C10 C11 1.389(3) yes
C10 H101 0.943 no
C11 H111 0.936 no
C12 C13 1.402(3) yes
C12 C17 1.400(3) yes
C13 C14 1.399(3) yes
C13 C18 1.515(3) yes
C14 C15 1.381(3) yes
C14 H141 0.946 no
C15 C16 1.391(3) yes
C15 H151 0.943 no
C16 C17 1.396(3) yes
C16 H161 0.931 no
C17 C21 1.520(3) yes
C18 C19 1.531(3) yes
C18 C20 1.529(3) yes
C18 H181 0.986 no
C19 H191 0.963 no
C19 H193 0.975 no
C19 H192 0.971 no
C20 H201 0.961 no
C20 H203 0.966 no
C20 H202 0.965 no
C21 C22 1.526(3) yes
C21 C23 1.531(3) yes
C21 H211 0.993 no
C22 H221 0.970 no
C22 H223 0.971 no
C22 H222 0.984 no
C23 H231 0.966 no
C23 H233 0.972 no
C23 H232 0.957 no
C24 O1 1.143(3) yes
C25 H251 0.975 no
C25 H252 0.975 no
